data_1521369
loop_
_publ_author_name
'Kanke, Y.'
'Oka, Y.'
'Yao, T.'

_publ_section_title
;
 Hydrothermal synthesis and crystal structure of Ba6 (V10 O30 (H2 O)) .
 2.5(H2 O) with an unusual arrangement of V(IV)-O polyhedra
;
_journal_name_full 'Journal of Solid State Chemistry'
_journal_page_first 130
_journal_page_last 138
_journal_volume 151
_journal_year 2000
_chemical_formula_sum 'Ba6 H7 O33.5 V10'
_chemical_name_systematic 'Ba6 (V10 O30 (H2 O)) (H2 O)2.5'
_space_group_IT_number 204
_symmetry_space_group_name_Hall '-I 2 2 3'
_symmetry_space_group_name_H-M 'I m -3'
_cell_angle_alpha 90
_cell_angle_beta 90
_cell_angle_gamma 90
_cell_formula_units_Z 6
_cell_length_a 16.83229
_cell_length_b 16.83229
_cell_length_c 16.83229
_cell_volume 4769.025
_citation_journal_id_ASTM JSSCBI
_cod_data_source_file Kanke_JSSCBI_2000_1843.cif
_cod_data_source_block H7Ba6O33.5V10
_cod_original_cell_volume 4769.026
_cod_original_formula_sum 'H7 Ba6 O33.5 V10'
_cod_database_code 1521369

loop_
_symmetry_equiv_pos_as_xyz
x,y,z
-x,-y,z
x,-y,-z
-x,y,-z
z,x,y
-z,-x,y
z,-x,-y
-z,x,-y
y,z,x
y,-z,-x
-y,z,-x
-y,-z,x
-x,-y,-z
x,y,-z
-x,y,z
x,-y,z
-z,-x,-y
z,x,-y
-z,x,y
z,-x,y
-y,-z,-x
-y,z,x
y,-z,x
y,z,-x
x+1/2,y+1/2,z+1/2
-x+1/2,-y+1/2,z+1/2
x+1/2,-y+1/2,-z+1/2
-x+1/2,y+1/2,-z+1/2
z+1/2,x+1/2,y+1/2
-z+1/2,-x+1/2,y+1/2
z+1/2,-x+1/2,-y+1/2
-z+1/2,x+1/2,-y+1/2
y+1/2,z+1/2,x+1/2
y+1/2,-z+1/2,-x+1/2
-y+1/2,z+1/2,-x+1/2
-y+1/2,-z+1/2,x+1/2
-x+1/2,-y+1/2,-z+1/2
x+1/2,y+1/2,-z+1/2
-x+1/2,y+1/2,z+1/2
x+1/2,-y+1/2,z+1/2
-z+1/2,-x+1/2,-y+1/2
z+1/2,x+1/2,-y+1/2
-z+1/2,x+1/2,y+1/2
z+1/2,-x+1/2,y+1/2
-y+1/2,-z+1/2,-x+1/2
-y+1/2,z+1/2,x+1/2
y+1/2,-z+1/2,x+1/2
y+1/2,z+1/2,-x+1/2

loop_
_atom_site_label
_atom_site_type_symbol
_atom_site_fract_x
_atom_site_fract_y
_atom_site_fract_z
_atom_site_occupancy
_atom_site_U_iso_or_equiv
Ba2 Ba+2 0.25 0.25 0.25 1 0.0
O8 O-2 0.0337 0.1244 0.1036 0.3125 0.0
Ba3 Ba+2 0 0.15438 0.06097 0.1667 0.0
O5 O-2 0 0.5 0 1 0.0
O7 O-2 0 0.5 0.2927 0.3606 0.0
O1 O-2 0.10656 0.22076 0.34165 1 0.0
V3 V+4 0 0.5 0.09125 0.3606 0.0
Ba1 Ba+2 0 0.33216 0.27784 1 0.0
O4 O-2 0 0.09807 0.29186 1 0.0
O3 O-2 0.08025 0.41911 0.1195 1 0.0
O6 O-2 0 0.5 0.2339 0.6394 0.0
V2 V+4 0 0.5 0.13763 0.6394 0.0
V1 V+5 0.09737 0.12256 0.3282 1 0.0
O2 O-2 0.09592 0.2617 0.16492 1 0.0
